data_4337900
loop_
_publ_author_name
'Schwamm, Ryan J.'
'Day, Benjamin M.'
'Coles, Martyn P.'
'Fitchett, Christopher M.'

_publ_section_title
;
 Low-Coordinate Bismuth Cations.
;
_journal_issue 7
_journal_name_full 'Inorganic chemistry'
_journal_page_first 3778
_journal_paper_doi 10.1021/ic500113g
_journal_volume 53
_journal_year 2014
_chemical_compound_source 'synthesis as described'
_chemical_formula_moiety 'C26 H40 Al Bi Cl4 N2 Si'
_chemical_formula_sum 'C26 H40 Al Bi Cl4 N2 Si'
_chemical_formula_weight 786.45
_chemical_name_systematic
;
 ?
;
_space_group_IT_number 60
_symmetry_cell_setting orthorhombic
_symmetry_Int_Tables_number 60
_symmetry_space_group_name_Hall '-P 2n 2ab'
_symmetry_space_group_name_H-M 'P b c n'
_atom_sites_solution_hydrogens geom
_atom_sites_solution_primary direct
_atom_sites_solution_secondary difmap
_audit_conform_dict_location ftp://ftp.iucr.org/pub/cif_core.dic
_audit_conform_dict_name cif_core.dic
_audit_conform_dict_version 2.3
_audit_creation_date 2011-08-19T13:44:12-00:00
_audit_creation_method 'WinGX routine CIF_UPDATE'
_cell_angle_alpha 90
_cell_angle_beta 90
_cell_angle_gamma 90
_cell_formula_units_Z 8
_cell_length_a 24.9726(10)
_cell_length_b 16.6486(4)
_cell_length_c 16.1717(6)
_cell_measurement_reflns_used 33319
_cell_measurement_temperature 173(2)
_cell_measurement_theta_max 27.103
_cell_measurement_theta_min 3.395
_cell_measurement_wavelength 0.71073
_cell_volume 6723.5(4)
_computing_cell_refinement 'HKL Scalepack (Otwinowski & Minor 1997)'
_computing_data_collection 'Collect (Bruker AXS BV, 1997-2004)'
_computing_data_reduction 'HKL Denzo and Scalepack (Otwinowski & Minor 1997)'
_computing_molecular_graphics 'Ortep-3 for Windows (Farrugia, 1997)'
_computing_publication_material 'WinGX publication routines (Farrugia, 1999)'
_computing_structure_refinement 'SHELXL-97 (Sheldrick, 1997)'
_computing_structure_solution 'SHELXS-97 (Sheldrick, 1997)'
_diffrn_ambient_temperature 173(2)
_diffrn_detector 'CCD plate'
_diffrn_detector_area_resol_mean 9
_diffrn_measured_fraction_theta_full 0.994
_diffrn_measured_fraction_theta_max 0.994
_diffrn_measurement_device '95mm CCD camera on \k-goniostat'
_diffrn_measurement_device_type KappaCCD
_diffrn_measurement_method 'CCD rotation images, thick slices'
_diffrn_orient_matrix_type 'by Bruker AXS Collect from scalepack cell'
_diffrn_orient_matrix_UB_11 -0.210697E-1
_diffrn_orient_matrix_UB_12 0.344561E-1
_diffrn_orient_matrix_UB_13 0.298275E-1
_diffrn_orient_matrix_UB_21 -0.580796E-1
_diffrn_orient_matrix_UB_22 -0.103772E-1
_diffrn_orient_matrix_UB_23 -0.118769E-1
_diffrn_orient_matrix_UB_31 -0.25633E-2
_diffrn_orient_matrix_UB_32 -0.480927E-1
_diffrn_orient_matrix_UB_33 0.239327E-1
_diffrn_radiation_monochromator graphite
_diffrn_radiation_probe x-ray
_diffrn_radiation_type MoK\a
_diffrn_radiation_wavelength 0.71073
_diffrn_reflns_av_R_equivalents 0.1611
_diffrn_reflns_av_unetI/netI 0.1263
_diffrn_reflns_limit_h_max 31
_diffrn_reflns_limit_h_min -26
_diffrn_reflns_limit_k_max 19
_diffrn_reflns_limit_k_min -21
_diffrn_reflns_limit_l_max 20
_diffrn_reflns_limit_l_min -13
_diffrn_reflns_number 26421
_diffrn_reflns_theta_full 27.08
_diffrn_reflns_theta_max 27.08
_diffrn_reflns_theta_min 3.51
_diffrn_source 'Enraf Nonius FR590'
_exptl_absorpt_coefficient_mu 5.642
_exptl_absorpt_correction_T_max 1.0036
_exptl_absorpt_correction_T_min 0.5881
_exptl_absorpt_correction_type multi-scan
_exptl_absorpt_process_details
;
        [c.f. r.h. blessing, acta cryst. (1995), a51, 33-38]
;
_exptl_crystal_colour red
_exptl_crystal_density_diffrn 1.554
_exptl_crystal_density_method 'not measured'
_exptl_crystal_description plate
_exptl_crystal_F_000 3104
_exptl_crystal_size_max 0.08
_exptl_crystal_size_mid 0.08
_exptl_crystal_size_min 0.01
_refine_diff_density_max 3.637
_refine_diff_density_min -3.183
_refine_diff_density_rms 0.252
_refine_ls_extinction_method none
_refine_ls_goodness_of_fit_ref 1.018
_refine_ls_hydrogen_treatment constr
_refine_ls_matrix_type full
_refine_ls_number_parameters 316
_refine_ls_number_reflns 7374
_refine_ls_number_restraints 0
_refine_ls_restrained_S_all 1.018
_refine_ls_R_factor_all 0.1307
_refine_ls_R_factor_gt 0.0767
_refine_ls_shift/su_max 0.001
_refine_ls_shift/su_mean 0
_refine_ls_structure_factor_coef Fsqd
_refine_ls_weighting_details 'calc w=1/[\s^2^(Fo^2^)+(0.0883P)^2^+19.4101P] where P=(Fo^2^+2Fc^2^)/3'
_refine_ls_weighting_scheme calc
_refine_ls_wR_factor_gt 0.1631
_refine_ls_wR_factor_ref 0.1886
_reflns_number_gt 4578
_reflns_number_total 7374
_reflns_threshold_expression >2sigma(I)
_cod_data_source_file ic500113g_si_002.cif
_cod_data_source_block (2a)
_cod_depositor_comments 'Adding full bibliography for 4337900--4337903.cif.'
_cod_database_code 4337900

loop_
_symmetry_equiv_pos_as_xyz
'x, y, z'
'-x+1/2, -y+1/2, z+1/2'
'x+1/2, -y+1/2, -z'
'-x, y, -z+1/2'
'-x, -y, -z'
'x-1/2, y-1/2, -z-1/2'
'-x-1/2, y-1/2, z'
'x, -y, z-1/2'

loop_
_atom_site_label
_atom_site_type_symbol
_atom_site_fract_x
_atom_site_fract_y
_atom_site_fract_z
_atom_site_U_iso_or_equiv
_atom_site_adp_type
_atom_site_occupancy
_atom_site_symmetry_multiplicity
_atom_site_calc_flag
_atom_site_refinement_flags
Bi Bi 0.586948(15) 0.27770(2) 0.35368(2) 0.02598(14) Uani 1 1 d .
Cl1 Cl 0.62583(13) 0.16516(16) 0.22599(18) 0.0443(7) Uani 1 1 d .
Cl2 Cl 0.62390(13) 0.20564(17) 0.01387(18) 0.0463(8) Uani 1 1 d .
Cl3 Cl 0.55731(13) 0.33094(15) 0.15747(16) 0.0374(7) Uani 1 1 d .
Cl4 Cl 0.50693(12) 0.14196(15) 0.1148(2) 0.0475(8) Uani 1 1 d .
Si Si 0.68702(12) 0.28715(15) 0.44646(17) 0.0251(6) Uani 1 1 d .
Al Al 0.57898(14) 0.21040(18) 0.1229(2) 0.0305(7) Uani 1 1 d .
N1 N 0.6285(3) 0.2287(4) 0.4561(5) 0.0252(18) Uani 1 1 d .
N2 N 0.6605(3) 0.3409(5) 0.3618(5) 0.0243(18) Uani 1 1 d .
C1 C 0.6109(4) 0.1723(6) 0.5161(6) 0.027(2) Uani 1 1 d .
C2 C 0.5815(4) 0.2013(6) 0.5864(6) 0.030(2) Uani 1 1 d .
C3 C 0.5635(5) 0.1460(7) 0.6435(7) 0.039(3) Uani 1 1 d .
H3 H 0.5429 0.1639 0.6893 0.047 Uiso 1 1 calc R
C4 C 0.5749(5) 0.0651(7) 0.6354(7) 0.047(3) Uani 1 1 d .
H4 H 0.5641 0.0281 0.677 0.057 Uiso 1 1 calc R
C5 C 0.6022(5) 0.0384(7) 0.5662(8) 0.047(3) Uani 1 1 d .
H5 H 0.6082 -0.0176 0.5596 0.056 Uiso 1 1 calc R
C6 C 0.6210(5) 0.0907(6) 0.5061(7) 0.036(3) Uani 1 1 d .
C7 C 0.5668(5) 0.2899(7) 0.5951(7) 0.040(3) Uani 1 1 d .
H7 H 0.5918 0.3205 0.5585 0.048 Uiso 1 1 calc R
C8 C 0.5753(6) 0.3217(8) 0.6838(9) 0.059(4) Uani 1 1 d .
H8A H 0.6123 0.311 0.7012 0.089 Uiso 1 1 calc R
H8B H 0.5505 0.2946 0.7215 0.089 Uiso 1 1 calc R
H8C H 0.5687 0.3797 0.685 0.089 Uiso 1 1 calc R
C9 C 0.5120(6) 0.3048(8) 0.5637(10) 0.068(4) Uani 1 1 d .
H9A H 0.5035 0.362 0.569 0.102 Uiso 1 1 calc R
H9B H 0.4863 0.2732 0.596 0.102 Uiso 1 1 calc R
H9C H 0.5099 0.2889 0.5054 0.102 Uiso 1 1 calc R
C10 C 0.6521(5) 0.0564(6) 0.4316(7) 0.037(3) Uani 1 1 d .
H10 H 0.6644 0.1022 0.3965 0.044 Uiso 1 1 calc R
C11 C 0.7002(5) 0.0089(7) 0.4577(8) 0.044(3) Uani 1 1 d .
H11A H 0.7187 -0.0115 0.4086 0.066 Uiso 1 1 calc R
H11B H 0.6888 -0.0363 0.4923 0.066 Uiso 1 1 calc R
H11C H 0.7245 0.0435 0.4893 0.066 Uiso 1 1 calc R
C12 C 0.6135(5) 0.0023(7) 0.3788(8) 0.047(3) Uani 1 1 d .
H12A H 0.5825 0.034 0.3613 0.07 Uiso 1 1 calc R
H12B H 0.6013 -0.0433 0.4123 0.07 Uiso 1 1 calc R
H12C H 0.6326 -0.0176 0.33 0.07 Uiso 1 1 calc R
C13 C 0.6765(4) 0.4144(5) 0.3264(6) 0.026(2) Uani 1 1 d .
C14 C 0.6524(5) 0.4872(6) 0.3562(6) 0.032(2) Uani 1 1 d .
C15 C 0.6711(5) 0.5575(6) 0.3223(8) 0.040(3) Uani 1 1 d .
H15 H 0.6562 0.6067 0.3412 0.048 Uiso 1 1 calc R
C16 C 0.7107(6) 0.5605(7) 0.2623(8) 0.051(4) Uani 1 1 d .
H16 H 0.7221 0.6106 0.2404 0.061 Uiso 1 1 calc R
C17 C 0.7331(5) 0.4897(6) 0.2347(8) 0.047(3) Uani 1 1 d .
H17 H 0.7602 0.4914 0.1935 0.057 Uiso 1 1 calc R
C18 C 0.7170(4) 0.4164(6) 0.2659(6) 0.029(2) Uani 1 1 d .
C19 C 0.6076(5) 0.4863(6) 0.4164(7) 0.042(3) Uani 1 1 d .
H19 H 0.6085 0.4338 0.4463 0.05 Uiso 1 1 calc R
C20 C 0.5536(5) 0.4924(7) 0.3694(9) 0.053(4) Uani 1 1 d .
H20A H 0.524 0.4912 0.4091 0.08 Uiso 1 1 calc R
H20B H 0.5502 0.4469 0.3312 0.08 Uiso 1 1 calc R
H20C H 0.5525 0.5428 0.3381 0.08 Uiso 1 1 calc R
C21 C 0.6108(6) 0.5539(8) 0.4810(9) 0.061(4) Uani 1 1 d .
H21A H 0.5803 0.5498 0.5189 0.092 Uiso 1 1 calc R
H21B H 0.61 0.6061 0.453 0.092 Uiso 1 1 calc R
H21C H 0.6442 0.5489 0.5124 0.092 Uiso 1 1 calc R
C22 C 0.7405(5) 0.3400(7) 0.2302(6) 0.036(3) Uani 1 1 d .
H22 H 0.7254 0.2936 0.2619 0.043 Uiso 1 1 calc R
C23 C 0.7219(6) 0.3320(9) 0.1396(7) 0.062(4) Uani 1 1 d .
H23A H 0.7366 0.2826 0.1158 0.093 Uiso 1 1 calc R
H23B H 0.7347 0.3783 0.1078 0.093 Uiso 1 1 calc R
H23C H 0.6827 0.3302 0.1377 0.093 Uiso 1 1 calc R
C24 C 0.8009(6) 0.3360(8) 0.2364(10) 0.072(5) Uani 1 1 d .
H24A H 0.8136 0.2852 0.2128 0.108 Uiso 1 1 calc R
H24B H 0.8117 0.3392 0.2946 0.108 Uiso 1 1 calc R
H24C H 0.8167 0.3809 0.2058 0.108 Uiso 1 1 calc R
C25 C 0.7474(5) 0.2243(7) 0.4193(8) 0.043(3) Uani 1 1 d .
H25A H 0.76 0.1962 0.4688 0.064 Uiso 1 1 calc R
H25B H 0.7759 0.2592 0.3982 0.064 Uiso 1 1 calc R
H25C H 0.7375 0.185 0.3769 0.064 Uiso 1 1 calc R
C26 C 0.7020(5) 0.3519(6) 0.5363(6) 0.040(3) Uani 1 1 d .
H26A H 0.7166 0.3191 0.5813 0.061 Uiso 1 1 calc R
H26B H 0.669 0.3781 0.5551 0.061 Uiso 1 1 calc R
H26C H 0.7282 0.3929 0.5203 0.061 Uiso 1 1 calc R

loop_
_atom_site_aniso_label
_atom_site_aniso_U_11
_atom_site_aniso_U_22
_atom_site_aniso_U_33
_atom_site_aniso_U_23
_atom_site_aniso_U_13
_atom_site_aniso_U_12
Bi 0.0245(2) 0.0293(2) 0.0241(2) 0.00090(16) -0.00221(17) 0.00131(16)
Cl1 0.057(2) 0.0373(14) 0.0386(16) -0.0003(13) -0.0105(14) 0.0132(14)
Cl2 0.051(2) 0.0509(16) 0.0372(16) -0.0078(13) 0.0154(14) -0.0046(14)
Cl3 0.0491(18) 0.0288(12) 0.0345(15) 0.0016(11) 0.0033(13) 0.0037(12)
Cl4 0.0357(17) 0.0339(13) 0.073(2) -0.0043(14) 0.0006(16) -0.0016(12)
Si 0.0277(15) 0.0262(13) 0.0214(13) 0.0000(12) -0.0015(12) -0.0015(11)
Al 0.0304(19) 0.0290(16) 0.0320(17) -0.0027(13) -0.0002(14) -0.0030(13)
N1 0.028(5) 0.027(4) 0.020(4) 0.003(3) -0.002(3) 0.006(4)
N2 0.017(4) 0.035(4) 0.021(4) -0.005(4) 0.005(3) -0.010(4)
C1 0.027(6) 0.032(5) 0.023(5) 0.005(4) -0.003(5) 0.005(4)
C2 0.024(6) 0.041(5) 0.025(5) -0.002(4) -0.001(4) -0.002(5)
C3 0.035(7) 0.048(7) 0.035(6) 0.004(5) 0.019(6) -0.008(5)
C4 0.057(9) 0.043(7) 0.042(7) 0.017(6) 0.011(6) -0.019(6)
C5 0.062(9) 0.034(6) 0.045(7) 0.004(6) 0.017(7) -0.005(6)
C6 0.046(7) 0.026(5) 0.036(6) 0.001(5) 0.004(6) 0.001(5)
C7 0.044(7) 0.048(7) 0.029(6) -0.009(5) 0.003(5) 0.013(6)
C8 0.077(11) 0.055(8) 0.047(8) -0.016(7) -0.004(8) 0.010(7)
C9 0.057(10) 0.066(8) 0.081(11) -0.031(8) -0.017(9) 0.015(8)
C10 0.041(7) 0.024(5) 0.044(7) 0.005(5) 0.004(6) 0.005(5)
C11 0.037(7) 0.048(6) 0.048(7) 0.005(6) 0.007(6) 0.008(5)
C12 0.043(8) 0.037(6) 0.060(8) 0.000(6) -0.007(7) 0.000(6)
C13 0.042(7) 0.024(5) 0.013(4) 0.002(4) -0.009(4) -0.004(4)
C14 0.043(7) 0.028(5) 0.025(5) -0.004(5) -0.007(5) 0.003(5)
C15 0.053(8) 0.023(5) 0.045(7) 0.002(5) -0.011(6) 0.000(5)
C16 0.062(9) 0.039(6) 0.052(8) 0.019(6) -0.016(7) -0.021(6)
C17 0.066(9) 0.038(6) 0.038(7) 0.003(5) 0.008(7) -0.016(6)
C18 0.027(6) 0.042(6) 0.019(5) -0.001(4) 0.001(4) -0.005(5)
C19 0.053(8) 0.032(6) 0.041(7) -0.011(5) 0.005(6) 0.015(5)
C20 0.044(8) 0.036(6) 0.080(10) -0.017(6) 0.007(7) 0.013(6)
C21 0.063(10) 0.067(8) 0.054(8) -0.030(7) 0.010(8) 0.007(8)
C22 0.036(7) 0.048(6) 0.024(5) -0.007(5) 0.008(5) -0.003(5)
C23 0.081(11) 0.067(8) 0.038(7) -0.022(7) 0.006(7) -0.013(8)
C24 0.049(9) 0.067(9) 0.100(13) -0.009(9) 0.025(9) 0.003(7)
C25 0.028(6) 0.057(7) 0.043(7) 0.008(6) 0.006(5) -0.001(5)
C26 0.052(8) 0.042(6) 0.027(6) -0.006(5) -0.005(6) -0.010(6)

loop_
_atom_type_symbol
_atom_type_description
_atom_type_scat_dispersion_real
_atom_type_scat_dispersion_imag
_atom_type_scat_source
C C 0.0033 0.0016 'International Tables Vol C Tables 4.2.6.8 and 6.1.1.4'
H H 0 0 'International Tables Vol C Tables 4.2.6.8 and 6.1.1.4'
Al Al 0.0645 0.0514 'International Tables Vol C Tables 4.2.6.8 and 6.1.1.4'
Bi Bi -4.1077 10.2566 'International Tables Vol C Tables 4.2.6.8 and 6.1.1.4'
Cl Cl 0.1484 0.1585 'International Tables Vol C Tables 4.2.6.8 and 6.1.1.4'
N N 0.0061 0.0033 'International Tables Vol C Tables 4.2.6.8 and 6.1.1.4'
Si Si 0.0817 0.0704 'International Tables Vol C Tables 4.2.6.8 and 6.1.1.4'

loop_
_geom_angle_atom_site_label_1
_geom_angle_atom_site_label_2
_geom_angle_atom_site_label_3
_geom_angle
N1 Bi N2 73.7(3)
N1 Bi Si 36.8(2)
N2 Bi Si 36.9(2)
N1 Bi Cl1 98.1(2)
N2 Bi Cl1 94.2(2)
Si Bi Cl1 96.44(8)
Al Cl1 Bi 98.02(13)
N1 Si N2 92.1(4)
N1 Si C26 114.9(5)
N2 Si C26 113.0(4)
N1 Si C25 112.1(4)
N2 Si C25 113.6(5)
C26 Si C25 110.2(6)
N1 Si Bi 46.0(3)
N2 Si Bi 46.1(3)
C26 Si Bi 127.5(4)
C25 Si Bi 122.3(4)
Cl2 Al Cl4 112.4(2)
Cl2 Al Cl3 112.91(18)
Cl4 Al Cl3 107.57(18)
Cl2 Al Cl1 110.2(2)
Cl4 Al Cl1 108.44(19)
Cl3 Al Cl1 105.03(17)
C1 N1 Si 133.0(7)
C1 N1 Bi 129.6(7)
Si N1 Bi 97.1(3)
C13 N2 Si 130.4(7)
C13 N2 Bi 130.7(7)
Si N2 Bi 97.0(3)
C6 C1 N1 120.6(9)
C6 C1 C2 120.9(9)
N1 C1 C2 118.5(8)
C3 C2 C1 118.2(10)
C3 C2 C7 120.4(10)
C1 C2 C7 121.3(9)
C2 C3 C4 121.4(11)
C2 C3 H3 119.3
C4 C3 H3 119.3
C3 C4 C5 119.3(10)
C3 C4 H4 120.3
C5 C4 H4 120.3
C4 C5 C6 122.1(10)
C4 C5 H5 118.9
C6 C5 H5 118.9
C5 C6 C1 118.0(10)
C5 C6 C10 119.0(9)
C1 C6 C10 123.0(9)
C9 C7 C2 110.6(10)
C9 C7 C8 112.8(11)
C2 C7 C8 112.6(10)
C9 C7 H7 106.8
C2 C7 H7 106.8
C8 C7 H7 106.8
C7 C8 H8A 109.5
C7 C8 H8B 109.5
H8A C8 H8B 109.5
C7 C8 H8C 109.5
H8A C8 H8C 109.5
H8B C8 H8C 109.5
C7 C9 H9A 109.5
C7 C9 H9B 109.5
H9A C9 H9B 109.5
C7 C9 H9C 109.5
H9A C9 H9C 109.5
H9B C9 H9C 109.5
C11 C10 C6 112.3(10)
C11 C10 C12 110.0(9)
C6 C10 C12 109.1(10)
C11 C10 H10 108.4
C6 C10 H10 108.4
C12 C10 H10 108.4
C10 C11 H11A 109.5
C10 C11 H11B 109.5
H11A C11 H11B 109.5
C10 C11 H11C 109.5
H11A C11 H11C 109.5
H11B C11 H11C 109.5
C10 C12 H12A 109.5
C10 C12 H12B 109.5
H12A C12 H12B 109.5
C10 C12 H12C 109.5
H12A C12 H12C 109.5
H12B C12 H12C 109.5
C18 C13 N2 120.4(9)
C18 C13 C14 121.0(9)
N2 C13 C14 118.5(9)
C15 C14 C13 116.2(10)
C15 C14 C19 121.8(10)
C13 C14 C19 121.9(9)
C14 C15 C16 123.6(11)
C14 C15 H15 118.2
C16 C15 H15 118.2
C17 C16 C15 119.0(10)
C17 C16 H16 120.5
C15 C16 H16 120.5
C16 C17 C18 121.3(11)
C16 C17 H17 119.4
C18 C17 H17 119.4
C17 C18 C13 119.0(10)
C17 C18 C22 119.3(10)
C13 C18 C22 121.6(9)
C14 C19 C21 113.6(11)
C14 C19 C20 109.4(10)
C21 C19 C20 109.3(10)
C14 C19 H19 108.1
C21 C19 H19 108.1
C20 C19 H19 108.1
C19 C20 H20A 109.5
C19 C20 H20B 109.5
H20A C20 H20B 109.5
C19 C20 H20C 109.5
H20A C20 H20C 109.5
H20B C20 H20C 109.5
C19 C21 H21A 109.5
C19 C21 H21B 109.5
H21A C21 H21B 109.5
C19 C21 H21C 109.5
H21A C21 H21C 109.5
H21B C21 H21C 109.5
C24 C22 C18 113.5(10)
C24 C22 C23 111.0(11)
C18 C22 C23 108.5(10)
C24 C22 H22 107.9
C18 C22 H22 107.9
C23 C22 H22 107.9
C22 C23 H23A 109.5
C22 C23 H23B 109.5
H23A C23 H23B 109.5
C22 C23 H23C 109.5
H23A C23 H23C 109.5
H23B C23 H23C 109.5
C22 C24 H24A 109.5
C22 C24 H24B 109.5
H24A C24 H24B 109.5
C22 C24 H24C 109.5
H24A C24 H24C 109.5
H24B C24 H24C 109.5
Si C25 H25A 109.5
Si C25 H25B 109.5
H25A C25 H25B 109.5
Si C25 H25C 109.5
H25A C25 H25C 109.5
H25B C25 H25C 109.5
Si C26 H26A 109.5
Si C26 H26B 109.5
H26A C26 H26B 109.5
Si C26 H26C 109.5
H26A C26 H26C 109.5
H26B C26 H26C 109.5

loop_
_geom_bond_atom_site_label_1
_geom_bond_atom_site_label_2
_geom_bond_distance
Bi N1 2.118(8)
Bi N2 2.120(8)
Bi Si 2.919(3)
Bi Cl1 2.953(3)
Cl1 Al 2.172(4)
Cl2 Al 2.091(5)
Cl3 Al 2.152(4)
Cl4 Al 2.134(4)
Si N1 1.763(9)
Si N2 1.765(8)
Si C26 1.848(10)
Si C25 1.886(11)
N1 C1 1.420(12)
N2 C13 1.409(12)
C1 C6 1.390(13)
C1 C2 1.437(14)
C2 C3 1.378(14)
C2 C7 1.526(14)
C3 C4 1.384(17)
C3 H3 0.95
C4 C5 1.384(16)
C4 H4 0.95
C5 C6 1.387(15)
C5 H5 0.95
C6 C10 1.542(15)
C7 C9 1.482(17)
C7 C8 1.544(17)
C7 H7 1
C8 H8A 0.98
C8 H8B 0.98
C8 H8C 0.98
C9 H9A 0.98
C9 H9B 0.98
C9 H9C 0.98
C10 C11 1.498(15)
C10 C12 1.572(16)
C10 H10 1
C11 H11A 0.98
C11 H11B 0.98
C11 H11C 0.98
C12 H12A 0.98
C12 H12B 0.98
C12 H12C 0.98
C13 C18 1.407(14)
C13 C14 1.436(14)
C14 C15 1.375(15)
C14 C19 1.482(16)
C15 C16 1.386(17)
C15 H15 0.95
C16 C17 1.379(17)
C16 H16 0.95
C17 C18 1.382(14)
C17 H17 0.95
C18 C22 1.515(14)
C19 C21 1.537(15)
C19 C20 1.553(18)
C19 H19 1
C20 H20A 0.98
C20 H20B 0.98
C20 H20C 0.98
C21 H21A 0.98
C21 H21B 0.98
C21 H21C 0.98
C22 C24 1.514(18)
C22 C23 1.542(15)
C22 H22 1
C23 H23A 0.98
C23 H23B 0.98
C23 H23C 0.98
C24 H24A 0.98
C24 H24B 0.98
C24 H24C 0.98
C25 H25A 0.98
C25 H25B 0.98
C25 H25C 0.98
C26 H26A 0.98
C26 H26B 0.98
C26 H26C 0.98
